data_1522874
loop_
_publ_author_name
'Schuster, J.C.'
'Ipser, H.'

_publ_section_title
;
 The Al - Al8 Mo3 section of the binary system aluminum- molybdenum
;
_journal_name_full
;
Metallurgical Transactions A: Physical Metallurgy and Materials Science
;
_journal_page_first 1729
_journal_page_last 1738
_journal_volume 22
_journal_year 1991
_chemical_formula_sum 'Al5 Mo'
_space_group_IT_number 173
_symmetry_space_group_name_Hall 'P 6c'
_symmetry_space_group_name_H-M 'P 63'
_cell_angle_alpha 90
_cell_angle_beta 90
_cell_angle_gamma 120
_cell_formula_units_Z 2
_cell_length_a 4.912
_cell_length_b 4.912
_cell_length_c 8.86
_cell_volume 185.132
_citation_journal_id_ASTM MTTABN
_cod_data_source_file Schuster_MTTABN_1991_1623.cif
_cod_data_source_block Al5Mo1
_cod_original_cell_volume 185.1318
_cod_original_formula_sum 'Al5 Mo1'
_cod_database_code 1522874

loop_
_symmetry_equiv_pos_as_xyz
x,y,z
x-y,x,z+1/2
-y,x-y,z
-x,-y,z+1/2
-x+y,-x,z
y,-x+y,z+1/2

loop_
_atom_site_label
_atom_site_type_symbol
_atom_site_fract_x
_atom_site_fract_y
_atom_site_fract_z
_atom_site_occupancy
_atom_site_U_iso_or_equiv
Al3 Al 0.333 0.333 0.25 1 0.0
Al1 Al 0 0 0 1 0.0
Mo1 Mo 0.3333 0.6667 0.5 1 0.0
Al2 Al 0.3333 0.6667 0 1 0.0
